data_2010818
loop_
_publ_author_name
'Gzella, Andrzej'

_publ_section_title
;
 Triterpenoide. XIX.
 3\b-Hydroxy-11-oxo-18\a-olean-12-en-28-s\"aure-methylester und
 3,11-Dioxo-18\a-olean-12-en-28-s\"aure-methylester
;
_journal_issue 4
_journal_name_full 'Acta Crystallographica Section C'
_journal_page_first 505
_journal_page_last 507
_journal_paper_doi 10.1107/S0108270199014602
_journal_volume 56
_journal_year 2000
_chemical_formula_moiety 'C31 H48 O4, C2 H6 O'
_chemical_formula_sum 'C33 H54 O5'
_chemical_formula_weight 530.76
_chemical_name_systematic
;
3\b-Hydroxy-11-oxo-18\a-olean-12-en-28-oic acid methyl ester
;
_space_group_IT_number 4
_symmetry_cell_setting monoclinic
_symmetry_space_group_name_Hall 'P 2yb'
_symmetry_space_group_name_H-M 'P 1 21 1'
_audit_creation_method SHELXL97
_cell_angle_alpha 90.00
_cell_angle_beta 91.881(13)
_cell_angle_gamma 90.00
_cell_formula_units_Z 2
_cell_length_a 13.425(3)
_cell_length_b 7.4226(12)
_cell_length_c 15.0382(17)
_cell_measurement_reflns_used 49
_cell_measurement_temperature 293(2)
_cell_measurement_theta_max 29.3
_cell_measurement_theta_min 14.8
_cell_volume 1497.7(4)
_computing_cell_refinement 'KM-4 Software'
_computing_data_collection 'KM-4 Software (Kuma Diffraction, 1991)'
_computing_data_reduction 'KM-4 Software'
_computing_molecular_graphics 'ORTEPII (Johnson, 1976) und PLUTO (Motherwell & Clegg, 1978)'
_computing_publication_material SHELXL97
_computing_structure_refinement 'SHELXL97 (Sheldrick, 1997)'
_computing_structure_solution 'SHELXS97 (Sheldrick, 1990)'
_diffrn_ambient_temperature 293(2)
_diffrn_measured_fraction_theta_full 1.000
_diffrn_measured_fraction_theta_max 1.000
_diffrn_measurement_device_type 'Kuma Diffraction KM-4'
_diffrn_measurement_method \w/2\q
_diffrn_radiation_monochromator graphite
_diffrn_radiation_source 'fine-focus sealed tube'
_diffrn_radiation_type CuK\a
_diffrn_radiation_wavelength 1.54178
_diffrn_reflns_av_R_equivalents .030
_diffrn_reflns_av_sigmaI/netI .012
_diffrn_reflns_limit_h_max 16
_diffrn_reflns_limit_h_min -16
_diffrn_reflns_limit_k_max 9
_diffrn_reflns_limit_k_min -9
_diffrn_reflns_limit_l_max 18
_diffrn_reflns_limit_l_min 0
_diffrn_reflns_number 5417
_diffrn_reflns_theta_full 70.13
_diffrn_reflns_theta_max 70.13
_diffrn_reflns_theta_min 2.94
_diffrn_standards_decay_% 2
_diffrn_standards_interval_count 100
_diffrn_standards_number 2
_exptl_absorpt_coefficient_mu .604
_exptl_absorpt_correction_T_max .876
_exptl_absorpt_correction_T_min .799
_exptl_absorpt_correction_type \y-scan
_exptl_absorpt_process_details '(North et al., 1968)'
_exptl_crystal_colour Colourless
_exptl_crystal_density_diffrn 1.177
_exptl_crystal_density_method 'not measured'
_exptl_crystal_description Prism
_exptl_crystal_F_000 584
_exptl_crystal_size_max .55
_exptl_crystal_size_mid .45
_exptl_crystal_size_min .22
_refine_diff_density_max .190
_refine_diff_density_min -.241
_refine_ls_abs_structure_details 'Flack (1983)'
_refine_ls_abs_structure_Flack .1(2)
_refine_ls_extinction_method none
_refine_ls_goodness_of_fit_ref 1.067
_refine_ls_hydrogen_treatment mixed
_refine_ls_matrix_type full
_refine_ls_number_parameters 360
_refine_ls_number_reflns 5319
_refine_ls_number_restraints 1
_refine_ls_restrained_S_all 1.067
_refine_ls_R_factor_all .044
_refine_ls_R_factor_gt .042
_refine_ls_shift/su_max .004
_refine_ls_shift/su_mean .000
_refine_ls_structure_factor_coef Fsqd
_refine_ls_weighting_details 'w = 1/[\s^2^(Fo^2^)+(0.0747P)^2^+0.2129P] where P=(Fo^2^+2Fc^2^)/3'
_refine_ls_weighting_scheme calc
_refine_ls_wR_factor_ref .124
_reflns_number_gt 5073
_reflns_number_total 5319
_reflns_threshold_expression I>2\s(I)
_cod_data_source_file jz1368.cif
_cod_data_source_block (I)
_cod_depositor_comments
;
The following automatic conversions were performed:
'_symmetry_cell_setting' value 'Monoclinic' changed to 'monoclinic'
according to '/home/saulius/struct/CIF-dictionaries/cif_core.dic'
dictionary named 'cif_core.dic' version 2.4.1 from 2010-06-29.

Automatic conversion script
Id: cif_fix_enum 1527 2010-12-29 10:47:43Z saulius 

The following automatic conversions were performed:

'_symmetry_cell_setting' value 'Monoclinic' changed to 'monoclinic'
according to /home/saulius/struct/CIF-dictionaries/cif_core.dic
dictionary named 'cif_core.dic' version 2.4.1 from 2010-06-29.

Automatic conversion script
Id: cif_fix_values 1715 2011-07-08 13:25:40Z adriana 

The following automatic conversions were performed:

'_refine_ls_weighting_scheme' value 'calc w =
1/[\s^2^(Fo^2^)+(0.0747P)^2^+0.2129P] where P=(Fo^2^+2Fc^2^)/3' was
changed to 'calc'. New tag '_refine_ls_weighting_details' was
created. The value of the new tag was set to 'w =
1/[\s^2^(Fo^2^)+(0.0747P)^2^+0.2129P] where P=(Fo^2^+2Fc^2^)/3'.

Automatic conversion script
Id: cif_fix_values 3143 2015-03-26 13:38:13Z robertas 
;
_cod_original_sg_symbol_H-M 'P 21'
_cod_database_code 2010818

loop_
_symmetry_equiv_pos_as_xyz
'x, y, z'
'-x, y+1/2, -z'

loop_
_atom_site_label
_atom_site_fract_x
_atom_site_fract_y
_atom_site_fract_z
_atom_site_U_iso_or_equiv
_atom_site_adp_type
_atom_site_calc_flag
_atom_site_refinement_flags
_atom_site_occupancy
_atom_site_disorder_assembly
_atom_site_disorder_group
_atom_site_type_symbol
O1 .44277(14) .1631(3) 1.39863(10) .0742(5) Uani d . 1 . . O
H1A .432(2) .252(5) 1.4224(18) .070(8) Uiso d . 1 . . H
O2 .19150(14) .4970(2) 1.04841(11) .0728(5) Uani d . 1 . . O
O3 .24435(13) .2394(3) .71818(12) .0802(5) Uani d . 1 . . O
O4 .24445(16) -.0058(3) .63608(15) .0985(7) Uani d . 1 . . O
O5 .58223(17) -.0263(3) 1.50069(15) .0930(7) Uani d . 1 . . O
H5A .539(2) .004(5) 1.466(2) .094(10) Uiso d . 1 . . H
C1 .27410(15) .3172(3) 1.20729(12) .0544(5) Uani d . 1 . . C
H11 .2523 .4373 1.1903 .065 Uiso calc . 1 . . H
H12 .2154 .2473 1.2206 .065 Uiso calc . 1 . . H
C2 .34156(18) .3298(3) 1.29087(13) .0634(5) Uani d . 1 . . C
H21 .3974 .4084 1.2793 .076 Uiso calc . 1 . . H
H22 .3045 .3828 1.3386 .076 Uiso calc . 1 . . H
C3 .38046(16) .1476(3) 1.31998(13) .0562(5) Uani d . 1 . . C
H31 .3229 .0737 1.3349 .067 Uiso calc . 1 . . H
C4 .43663(14) .0471(3) 1.24759(13) .0495(4) Uani d . 1 . . C
C5 .36745(12) .0449(2) 1.16184(11) .0421(4) Uani d . 1 . . C
H51 .3082 -.0216 1.1794 .051 Uiso calc . 1 . . H
C6 .40871(13) -.0659(3) 1.08636(13) .0495(4) Uani d . 1 . . C
H61 .4377 -.1763 1.1100 .059 Uiso calc . 1 . . H
H62 .4608 .0016 1.0580 .059 Uiso calc . 1 . . H
C7 .32658(14) -.1113(2) 1.01793(13) .0474(4) Uani d . 1 . . C
H71 .2766 -.1845 1.0460 .057 Uiso calc . 1 . . H
H72 .3546 -.1822 .9707 .057 Uiso calc . 1 . . H
C8 .27607(12) .0569(2) .97723(11) .0394(3) Uani d . 1 . . C
C9 .24646(12) .1870(2) 1.05320(11) .0389(3) Uani d . 1 . . C
H91 .1939 .1226 1.0838 .047 Uiso calc . 1 . . H
C10 .32633(12) .2294(2) 1.12822(11) .0417(4) Uani d . 1 . . C
C11 .19367(14) .3504(2) 1.01177(12) .0466(4) Uani d . 1 . . C
C12 .14036(14) .3277(2) .92663(11) .0450(4) Uani d . 1 . . C
H121 .1101 .4290 .9013 .054 Uiso calc . 1 . . H
C13 .13158(12) .1714(2) .88181(11) .0412(4) Uani d . 1 . . C
C14 .17895(12) .0019(2) .92179(11) .0412(3) Uani d . 1 . . C
C15 .20475(15) -.1395(3) .85063(13) .0521(4) Uani d . 1 . . C
H151 .2688 -.1088 .8267 .063 Uiso calc . 1 . . H
H152 .2117 -.2561 .8793 .063 Uiso calc . 1 . . H
C16 .12872(16) -.1558(3) .77401(14) .0555(5) Uani d . 1 . . C
H161 .0671 -.2042 .7960 .067 Uiso calc . 1 . . H
H162 .1533 -.2394 .7303 .067 Uiso calc . 1 . . H
C17 .10764(14) .0264(3) .72932(12) .0498(4) Uani d . 1 . . C
C18 .06434(13) .1547(3) .79922(11) .0461(4) Uani d . 1 . . C
H181 .0040 .0948 .8192 .055 Uiso calc . 1 . . H
C19 .02840(15) .3335(3) .75911(12) .0520(4) Uani d . 1 . . C
H191 -.0046 .4018 .8046 .062 Uiso calc . 1 . . H
H192 .0859 .4023 .7415 .062 Uiso calc . 1 . . H
C20 -.04286(15) .3136(3) .67887(13) .0556(5) Uani d . 1 . . C
C21 .00160(18) .1850(3) .61120(14) .0641(5) Uani d . 1 . . C
H211 -.0471 .1643 .5632 .077 Uiso calc . 1 . . H
H212 .0594 .2415 .5859 .077 Uiso calc . 1 . . H
C22 .03236(18) .0056(3) .65121(15) .0647(5) Uani d . 1 . . C
H221 .0615 -.0683 .6056 .078 Uiso calc . 1 . . H
H222 -.0263 -.0561 .6716 .078 Uiso calc . 1 . . H
C23 .4525(2) -.1479(3) 1.27914(16) .0689(6) Uani d . 1 . . C
H231 .4981 -.2074 1.2410 .083 Uiso calc R 1 . . H
H232 .3899 -.2104 1.2771 .083 Uiso calc R 1 . . H
H233 .4795 -.1478 1.3390 .083 Uiso calc R 1 . . H
C24 .54005(15) .1286(4) 1.23413(15) .0651(6) Uani d . 1 . . C
H241 .5659 .0847 1.1795 .078 Uiso calc R 1 . . H
H242 .5841 .0947 1.2829 .078 Uiso calc R 1 . . H
H243 .5348 .2575 1.2317 .078 Uiso calc R 1 . . H
C25 .40647(15) .3605(3) 1.09604(13) .0543(4) Uani d . 1 . . C
H251 .4589 .2935 1.0694 .065 Uiso calc R 1 . . H
H252 .4333 .4280 1.1457 .065 Uiso calc R 1 . . H
H253 .3772 .4416 1.0529 .065 Uiso calc R 1 . . H
C26 .35078(13) .1497(3) .91583(12) .0499(4) Uani d . 1 . . C
H261 .3274 .2686 .9011 .060 Uiso calc R 1 . . H
H262 .3565 .0805 .8623 .060 Uiso calc R 1 . . H
H263 .4148 .1576 .9460 .060 Uiso calc R 1 . . H
C27 .09767(14) -.0843(3) .97969(13) .0510(4) Uani d . 1 . . C
H271 .1255 -.1854 1.0117 .061 Uiso calc R 1 . . H
H272 .0429 -.1241 .9420 .061 Uiso calc R 1 . . H
H273 .0744 .0033 1.0211 .061 Uiso calc R 1 . . H
C28 .20531(16) .1030(3) .69509(13) .0588(5) Uani d . 1 . . C
C29 -.14421(17) .2457(4) .70774(19) .0768(7) Uani d . 1 . . C
H291 -.1899 .2435 .6573 .092 Uiso calc R 1 . . H
H292 -.1693 .3246 .7524 .092 Uiso calc R 1 . . H
H293 -.1372 .1263 .7317 .092 Uiso calc R 1 . . H
C30 -.0580(2) .4982(4) .63541(16) .0716(6) Uani d . 1 . . C
H301 -.1041 .4874 .5855 .086 Uiso calc R 1 . . H
H302 .0046 .5424 .6155 .086 Uiso calc R 1 . . H
H303 -.0842 .5806 .6779 .086 Uiso calc R 1 . . H
C31 .3393(3) .0524(6) .6014(3) .1325(17) Uani d . 1 . . C
H311 .3398 .0293 .5386 .159 Uiso calc R 1 . . H
H312 .3927 -.0127 .6308 .159 Uiso calc R 1 . . H
H313 .3480 .1791 .6120 .159 Uiso calc R 1 . . H
C32 .6599(5) .0986(7) 1.4993(4) .160(2) Uani d . 1 . . C
H321 .6739 .1386 1.5598 .192 Uiso calc . 1 . . H
H322 .6368 .2026 1.4654 .192 Uiso calc . 1 . . H
C33 .7529(4) .0379(12) 1.4624(4) .190(3) Uani d . 1 . . C
H331 .8017 .1322 1.4679 .228 Uiso calc R 1 . . H
H332 .7419 .0081 1.4007 .228 Uiso calc R 1 . . H
H333 .7765 -.0666 1.4943 .228 Uiso calc R 1 . . H

loop_
_atom_site_aniso_label
_atom_site_aniso_U_11
_atom_site_aniso_U_22
_atom_site_aniso_U_33
_atom_site_aniso_U_12
_atom_site_aniso_U_13
_atom_site_aniso_U_23
O1 .0897(12) .0769(12) .0551(8) .0272(10) -.0131(7) -.0039(8)
O2 .1044(13) .0360(7) .0761(9) .0203(8) -.0268(8) -.0113(7)
O3 .0748(10) .0806(12) .0871(11) -.0259(9) .0313(9) -.0176(9)
O4 .0981(13) .0827(12) .1184(15) -.0038(11) .0586(12) -.0269(12)
O5 .0925(13) .0805(13) .1034(14) -.0060(11) -.0355(11) .0303(11)
C1 .0595(11) .0522(11) .0515(9) .0178(9) .0035(8) -.0036(8)
C2 .0765(14) .0609(12) .0524(10) .0225(11) -.0030(9) -.0091(9)
C3 .0591(11) .0602(11) .0492(9) .0081(10) .0010(8) .0036(9)
C4 .0447(9) .0476(10) .0561(10) .0078(8) .0017(7) .0024(8)
C5 .0380(8) .0365(8) .0522(9) .0022(7) .0069(6) .0026(7)
C6 .0440(9) .0439(9) .0608(10) .0121(8) .0040(8) -.0023(8)
C7 .0460(9) .0343(9) .0619(10) .0085(7) .0031(7) -.0048(7)
C8 .0360(7) .0322(8) .0505(8) .0002(6) .0092(6) -.0015(6)
C9 .0391(8) .0301(8) .0481(8) .0028(6) .0093(6) .0030(6)
C10 .0426(8) .0352(8) .0476(8) .0021(7) .0067(7) .0012(6)
C11 .0529(10) .0325(8) .0544(9) .0044(7) .0021(7) .0000(7)
C12 .0495(9) .0331(8) .0524(9) .0063(7) .0029(7) .0041(7)
C13 .0380(8) .0373(8) .0488(8) .0004(7) .0096(6) .0039(7)
C14 .0391(8) .0322(8) .0526(8) -.0003(7) .0074(6) -.0005(7)
C15 .0536(10) .0356(9) .0671(11) .0034(8) .0014(8) -.0085(8)
C16 .0579(11) .0403(10) .0682(11) -.0020(9) .0005(9) -.0104(8)
C17 .0506(10) .0441(10) .0549(9) -.0002(8) .0032(7) -.0069(8)
C18 .0464(9) .0406(9) .0516(9) -.0018(8) .0053(7) -.0002(7)
C19 .0574(11) .0441(10) .0545(9) .0022(8) .0008(8) .0017(8)
C20 .0546(10) .0551(11) .0570(10) .0027(9) .0009(8) .0020(9)
C21 .0667(13) .0675(14) .0577(11) .0016(11) -.0050(9) -.0052(10)
C22 .0692(13) .0583(12) .0661(12) .0013(11) -.0055(10) -.0151(10)
C23 .0791(15) .0569(13) .0697(12) .0197(12) -.0112(11) .0072(10)
C24 .0444(10) .0794(16) .0711(12) .0021(10) -.0028(9) -.0027(11)
C25 .0571(11) .0452(10) .0605(10) -.0143(9) -.0009(8) .0046(8)
C26 .0411(9) .0527(10) .0565(9) -.0053(8) .0126(7) -.0018(8)
C27 .0443(9) .0432(9) .0659(11) -.0082(8) .0058(8) .0092(8)
C28 .0597(11) .0610(12) .0562(10) .0031(10) .0114(9) -.0042(9)
C29 .0523(12) .0866(17) .0914(16) -.0026(12) .0013(11) .0055(14)
C30 .0819(15) .0661(14) .0660(12) .0060(12) -.0105(11) .0106(11)
C31 .112(3) .119(3) .173(4) -.005(2) .093(3) -.028(3)
C32 .191(5) .105(3) .178(4) -.041(3) -.098(4) .053(3)
C33 .118(4) .265(9) .188(5) -.049(5) .027(4) -.084(6)

loop_
_atom_type_symbol
_atom_type_description
_atom_type_scat_dispersion_real
_atom_type_scat_dispersion_imag
_atom_type_scat_source
C C .0181 .0091 'International Tables Vol C Tables 4.2.6.8 and 6.1.1.4'
H H .0000 .0000 'International Tables Vol C Tables 4.2.6.8 and 6.1.1.4'
O O .0492 .0322 'International Tables Vol C Tables 4.2.6.8 and 6.1.1.4'

loop_
_geom_angle_atom_site_label_1
_geom_angle_atom_site_label_2
_geom_angle_atom_site_label_3
_geom_angle
C28 O4 C31 115.5(2)
C2 C1 C10 112.80(16)
C3 C2 C1 111.95(18)
O1 C3 C2 110.81(19)
O1 C3 C4 109.70(17)
C2 C3 C4 113.73(16)
C24 C4 C23 107.19(18)
C24 C4 C3 111.65(18)
C23 C4 C3 107.76(17)
C24 C4 C5 114.25(15)
C23 C4 C5 108.51(16)
C3 C4 C5 107.28(14)
C6 C5 C10 111.57(14)
C6 C5 C4 113.58(14)
C10 C5 C4 116.97(14)
C5 C6 C7 110.56(14)
C6 C7 C8 112.91(15)
C7 C8 C26 108.24(14)
C7 C8 C9 109.35(13)
C26 C8 C9 110.35(13)
C7 C8 C14 110.23(13)
C26 C8 C14 109.91(14)
C9 C8 C14 108.76(12)
C11 C9 C8 108.62(13)
C11 C9 C10 115.64(14)
C8 C9 C10 117.96(13)
C25 C10 C1 108.36(16)
C25 C10 C5 114.48(14)
C1 C10 C5 106.65(14)
C25 C10 C9 111.73(13)
C1 C10 C9 108.83(14)
C5 C10 C9 106.55(13)
O2 C11 C12 118.80(16)
O2 C11 C9 122.78(16)
C12 C11 C9 118.37(15)
C13 C12 C11 124.95(15)
C12 C13 C18 121.40(16)
C12 C13 C14 119.07(15)
C18 C13 C14 119.00(15)
C13 C14 C15 112.79(14)
C13 C14 C27 105.61(13)
C15 C14 C27 106.58(15)
C13 C14 C8 108.74(13)
C15 C14 C8 109.95(13)
C27 C14 C8 113.16(14)
C16 C15 C14 114.75(15)
C15 C16 C17 111.87(15)
C22 C17 C16 110.79(16)
C22 C17 C28 109.27(17)
C16 C17 C28 109.07(16)
C22 C17 C18 109.28(16)
C16 C17 C18 108.27(15)
C28 C17 C18 110.16(15)
C13 C18 C19 115.07(15)
C13 C18 C17 112.35(15)
C19 C18 C17 112.77(15)
C20 C19 C18 114.22(16)
C19 C20 C29 110.44(17)
C19 C20 C30 108.86(18)
C29 C20 C30 108.0(2)
C19 C20 C21 109.81(17)
C29 C20 C21 110.7(2)
C30 C20 C21 108.91(18)
C22 C21 C20 113.06(18)
C21 C22 C17 112.37(18)
O3 C28 O4 122.4(2)
O3 C28 C17 126.32(18)
O4 C28 C17 111.23(19)
O5 C32 C33 116.8(5)

loop_
_geom_bond_atom_site_label_1
_geom_bond_atom_site_label_2
_geom_bond_site_symmetry_2
_geom_bond_distance
_geom_bond_publ_flag
O1 C3 . 1.431(3) ?
O1 H1A . .76(3) ?
O2 C11 . 1.221(2) ?
O3 C28 . 1.186(3) ?
O4 C28 . 1.321(3) ?
O4 C31 . 1.458(4) ?
O5 C32 . 1.396(5) ?
O5 H5A . .79(3) ?
C1 C2 . 1.528(3) ?
C1 C10 . 1.544(2) ?
C2 C3 . 1.510(3) ?
C3 C4 . 1.538(3) ?
C4 C24 . 1.534(3) ?
C4 C23 . 1.536(3) ?
C4 C5 . 1.564(2) ?
C5 C6 . 1.521(2) ?
C5 C10 . 1.555(2) ?
C6 C7 . 1.521(3) ?
C7 C8 . 1.538(2) ?
C8 C26 . 1.547(2) ?
C8 C9 . 1.557(2) ?
C8 C14 . 1.578(2) ?
C9 C11 . 1.527(2) ?
C9 C10 . 1.563(2) ?
C10 C25 . 1.540(2) ?
C11 C12 . 1.456(2) ?
C12 C13 . 1.345(2) ?
C13 C18 . 1.516(2) ?
C13 C14 . 1.525(2) ?
C14 C15 . 1.546(2) ?
C14 C27 . 1.556(2) ?
C15 C16 . 1.519(3) ?
C16 C17 . 1.532(3) ?
C17 C22 . 1.532(3) ?
C17 C28 . 1.534(3) ?
C17 C18 . 1.546(2) ?
C18 C19 . 1.529(3) ?
C19 C20 . 1.522(3) ?
C20 C29 . 1.527(3) ?
C20 C30 . 1.529(3) ?
C20 C21 . 1.531(3) ?
C21 C22 . 1.513(4) ?
C32 C33 . 1.454(8) ?

loop_
_geom_hbond_atom_site_label_D
_geom_hbond_atom_site_label_H
_geom_hbond_atom_site_label_A
_geom_hbond_site_symmetry_A
_geom_hbond_distance_DH
_geom_hbond_distance_HA
_geom_hbond_distance_DA
_geom_hbond_angle_DHA
_geom_hbond_publ_flag
O1 H1A O5 2_658 .76(3) 2.03(3) 2.785(3) 172(3) yes
O5 H5A O1 . .79(3) 2.01(4) 2.766(3) 160(4) yes
C1 H11 O2 . .97 2.30 2.923(2) 121 yes
C19 H192 O3 . .97 2.48 3.064(3) 118 yes
C25 H253 O2 . .96 2.52 3.120(3) 120 .
C27 H271 O2 1_545 .96 2.57 3.496(2) 162 .

loop_
_geom_torsion_atom_site_label_1
_geom_torsion_atom_site_label_2
_geom_torsion_atom_site_label_3
_geom_torsion_atom_site_label_4
_geom_torsion
C10 C1 C2 C3 -57.4(2)
C1 C2 C3 O1 -179.60(17)
C1 C2 C3 C4 56.3(3)
O1 C3 C4 C24 -50.7(2)
C2 C3 C4 C24 74.0(2)
O1 C3 C4 C23 66.7(2)
C2 C3 C4 C23 -168.54(19)
O1 C3 C4 C5 -176.60(17)
C2 C3 C4 C5 -51.9(2)
C24 C4 C5 C6 61.2(2)
C23 C4 C5 C6 -58.3(2)
C3 C4 C5 C6 -174.51(16)
C24 C4 C5 C10 -71.1(2)
C23 C4 C5 C10 169.43(16)
C3 C4 C5 C10 53.26(19)
C10 C5 C6 C7 -63.01(19)
C4 C5 C6 C7 162.20(15)
C5 C6 C7 C8 58.9(2)
C6 C7 C8 C26 70.88(18)
C6 C7 C8 C9 -49.37(18)
C6 C7 C8 C14 -168.88(14)
C7 C8 C9 C11 -178.30(14)
C26 C8 C9 C11 62.75(18)
C14 C8 C9 C11 -57.89(17)
C7 C8 C9 C10 47.60(17)
C26 C8 C9 C10 -71.35(18)
C14 C8 C9 C10 168.02(13)
C2 C1 C10 C25 -69.7(2)
C2 C1 C10 C5 54.0(2)
C2 C1 C10 C9 168.61(16)
C6 C5 C10 C25 -67.73(19)
C4 C5 C10 C25 65.41(19)
C6 C5 C10 C1 172.44(15)
C4 C5 C10 C1 -54.42(19)
C6 C5 C10 C9 56.31(17)
C4 C5 C10 C9 -170.55(13)
C11 C9 C10 C25 -55.83(18)
C8 C9 C10 C25 75.15(18)
C11 C9 C10 C1 63.79(18)
C8 C9 C10 C1 -165.23(14)
C11 C9 C10 C5 178.44(13)
C8 C9 C10 C5 -50.57(17)
C8 C9 C11 O2 -154.91(19)
C10 C9 C11 O2 -19.6(3)
C8 C9 C11 C12 27.7(2)
C10 C9 C11 C12 162.94(15)
O2 C11 C12 C13 -175.8(2)
C9 C11 C12 C13 1.7(3)
C11 C12 C13 C18 172.46(16)
C11 C12 C13 C14 .9(3)
C12 C13 C14 C15 -154.31(16)
C18 C13 C14 C15 33.9(2)
C12 C13 C14 C27 89.67(19)
C18 C13 C14 C27 -82.13(17)
C12 C13 C14 C8 -32.07(19)
C18 C13 C14 C8 156.13(13)
C7 C8 C14 C13 -179.46(13)
C26 C8 C14 C13 -60.23(16)
C9 C8 C14 C13 60.68(15)
C7 C8 C14 C15 -55.51(17)
C26 C8 C14 C15 63.71(18)
C9 C8 C14 C15 -175.38(14)
C7 C8 C14 C27 63.53(18)
C26 C8 C14 C27 -177.24(15)
C9 C8 C14 C27 -56.34(18)
C13 C14 C15 C16 -38.3(2)
C27 C14 C15 C16 77.14(19)
C8 C14 C15 C16 -159.86(15)
C14 C15 C16 C17 54.1(2)
C15 C16 C17 C22 178.88(16)
C15 C16 C17 C28 58.6(2)
C15 C16 C17 C18 -61.3(2)
C12 C13 C18 C19 13.9(2)
C14 C13 C18 C19 -174.46(14)
C12 C13 C18 C17 144.82(16)
C14 C13 C18 C17 -43.6(2)
C22 C17 C18 C13 175.84(16)
C16 C17 C18 C13 55.08(19)
C28 C17 C18 C13 -64.1(2)
C22 C17 C18 C19 -52.1(2)
C16 C17 C18 C19 -172.89(15)
C28 C17 C18 C19 67.9(2)
C13 C18 C19 C20 -177.27(15)
C17 C18 C19 C20 52.0(2)
C18 C19 C20 C29 71.6(2)
C18 C19 C20 C30 -169.91(18)
C18 C19 C20 C21 -50.8(2)
C19 C20 C21 C22 53.2(2)
C29 C20 C21 C22 -69.0(2)
C30 C20 C21 C22 172.31(19)
C20 C21 C22 C17 -57.3(3)
C16 C17 C22 C21 174.17(18)
C28 C17 C22 C21 -65.6(2)
C18 C17 C22 C21 55.0(2)
C31 O4 C28 O3 .3(4)
C31 O4 C28 C17 -178.2(3)
C22 C17 C28 O3 120.8(3)
C16 C17 C28 O3 -118.0(3)
C18 C17 C28 O3 .7(3)
C22 C17 C28 O4 -60.8(2)
C16 C17 C28 O4 60.4(2)
C18 C17 C28 O4 179.13(19)

loop_
_cod_related_entry_id
_cod_related_entry_database
_cod_related_entry_code
1 ChemSpider 21182563
